data_1509414
loop_
_publ_author_name
'Moustafa, A.M.'
'El-Sayad, E.A.'
'Sakr, G.B.'

_publ_section_title
;
 Crystal structure refinement of Cux Ag1-x In Te2 bulk material determined
 from X-ray powder diffraction data using the Rietveld method
;
_journal_name_full 'Crystal Research and Technology'
_journal_page_first 266
_journal_page_last 273
_journal_paper_doi 10.1002/crat.200310181
_journal_volume 39
_journal_year 2004
_chemical_formula_sum 'Ag In1.03 Te1.972'
_space_group_IT_number 122
_symmetry_space_group_name_Hall 'I -4 2bw'
_symmetry_space_group_name_H-M 'I -4 2 d'
_cell_angle_alpha 90
_cell_angle_beta 90
_cell_angle_gamma 90
_cell_formula_units_Z 4
_cell_length_a 6.44296
_cell_length_b 6.44296
_cell_length_c 12.63572
_cell_volume 524.531
_citation_journal_id_ASTM CRTEDF
_cod_data_source_file silver1-2_359.cif
_cod_data_source_block Ag1In1.03Te1.972
_cod_original_cell_volume 524.5306
_cod_original_formula_sum 'Ag1 In1.03 Te1.972'
_cod_database_code 1509414

loop_
_symmetry_equiv_pos_as_xyz
x,y,z
y,-x,-z
-x,-y,z
-y,x,-z
x,-y+1/2,-z+1/4
-y+1/2,-x,z+3/4
-x,y+1/2,-z+1/4
y+1/2,x,z+3/4
x+1/2,y+1/2,z+1/2
y+1/2,-x+1/2,-z+1/2
-x+1/2,-y+1/2,z+1/2
-y+1/2,x+1/2,-z+1/2
x+1/2,-y+1,-z+3/4
-y+1,-x+1/2,z+5/4
-x+1/2,y+1,-z+3/4
y+1,x+1/2,z+5/4

loop_
_atom_site_label
_atom_site_type_symbol
_atom_site_fract_x
_atom_site_fract_y
_atom_site_fract_z
_atom_site_occupancy
_atom_site_U_iso_or_equiv
Ag1 Ag+1 0 0 0 0.998 0.0
In1 In+3 0 0 0.5 1.03 0.0
Te1 Te-2 0.259 0.25 0.125 0.986 0.0
